data_7216573
loop_
_publ_author_name
'Kalf, Irmgard'
'Calmuschi, Beatrice'
'Englert, Ulli'

_publ_section_title
;
 Chiral Cr(iii) and Co(iii) complex cations as building blocks for ordered
 and disordered salts
;
_journal_issue 91
_journal_name_full CrystEngComm
_journal_page_first 548
_journal_paper_doi 10.1039/b207786h
_journal_volume 4
_journal_year 2002
_chemical_compound_source 'see paper'
_chemical_formula_sum 'C18 H46 Cl3 Cr N6 O2'
_chemical_formula_weight 561.02
_chemical_name_common ' Compound 5'
_chemical_name_systematic
; 
tris(rac-trans-1,2-diaminocyclohexane)chromium(III) 
trichloride dihydrate
;
_space_group_IT_number 122
_symmetry_cell_setting tetragonal
_symmetry_space_group_name_Hall 'I -4 2bw'
_symmetry_space_group_name_H-M 'I -4 2 d'
_atom_sites_solution_hydrogens geom
_atom_sites_solution_primary direct
_atom_sites_solution_secondary difmap
_audit_creation_date 31-05-02
_audit_creation_method from_SDP_and_SHELX97
_audit_update_record
; 
?
;
_cell_angle_alpha 90.00
_cell_angle_beta 90.00
_cell_angle_gamma 90.00
_cell_formula_units_Z 8.00
_cell_length_a 19.013(2)
_cell_length_b 19.013(2)
_cell_length_c 14.026(4)
_cell_measurement_reflns_used 25
_cell_measurement_temperature 223
_cell_measurement_theta_max 15
_cell_measurement_theta_min 10
_cell_volume 5070.3(16)
_computing_cell_refinement CAD4_(Enraf-Nonius,_1977)
_computing_data_collection CAD4_(Enraf-Nonius,_1977)
_computing_data_reduction PROCESS_MolEN_(Fair,_1990)
_computing_structure_refinement 'SHELXL-97 (Sheldrick, 1997)'
_computing_structure_solution 'SHELXS-97 (Sheldrick, 1990)'
_diffrn_ambient_temperature 223
_diffrn_measured_fraction_theta_full .505
_diffrn_measured_fraction_theta_max .505
_diffrn_measurement_device Enraf_Nonius_CAD4
_diffrn_measurement_method \q/2\q
_diffrn_radiation_type Mo-K\a
_diffrn_radiation_wavelength 0.71073
_diffrn_reflns_av_R_equivalents 0.0518
_diffrn_reflns_av_sigmaI/netI 0.0534
_diffrn_reflns_limit_h_max 23
_diffrn_reflns_limit_h_min 0
_diffrn_reflns_limit_k_max 23
_diffrn_reflns_limit_k_min -23
_diffrn_reflns_limit_l_max 17
_diffrn_reflns_limit_l_min -17
_diffrn_reflns_number 10267
_diffrn_reflns_theta_full 26.15
_diffrn_reflns_theta_max 26.2
_diffrn_reflns_theta_min 2.1
_diffrn_standards_decay_% -36.04
_diffrn_standards_interval_time 120
_diffrn_standards_number 3
_exptl_absorpt_coefficient_mu 0.794
_exptl_absorpt_correction_T_max 0.978
_exptl_absorpt_correction_T_min 0.728
_exptl_absorpt_correction_type numerical
_exptl_crystal_colour 'yellow '
_exptl_crystal_density_diffrn 1.407
_exptl_crystal_density_meas ?
_exptl_crystal_description 'rod '
_exptl_crystal_F_000 2296
_exptl_crystal_size_max 0.60
_exptl_crystal_size_mid 0.30
_exptl_crystal_size_min 0.30
_refine_diff_density_max .740
_refine_diff_density_min -.386
_refine_diff_density_rms .057
_refine_ls_abs_structure_details 'Flack H D (1983), Acta Cryst. A39, 876-881'
_refine_ls_abs_structure_Flack 0.01(3)
_refine_ls_extinction_method none
_refine_ls_goodness_of_fit_ref 1.048
_refine_ls_hydrogen_treatment mixed
_refine_ls_matrix_type full
_refine_ls_number_parameters 137
_refine_ls_number_reflns 2503
_refine_ls_number_restraints 0
_refine_ls_restrained_S_all 1.048
_refine_ls_R_factor_all 0.0357
_refine_ls_R_factor_gt 0.0333
_refine_ls_shift/su_max 0.001
_refine_ls_shift/su_mean 0.000
_refine_ls_structure_factor_coef Fsqd
_refine_ls_weighting_details 'w=1/[\s^2^(Fo^2^)+(0.0450P)^2^+4.6000P] where P=(Fo^2^+2Fc^2^)/3'
_refine_ls_weighting_scheme calc
_refine_ls_wR_factor_gt 0.0840
_refine_ls_wR_factor_ref 0.0848
_reflns_number_gt 2384
_reflns_number_total 2503
_reflns_threshold_expression >2sigma(I)
_cod_data_source_file b207786h.txt
_cod_data_source_block IK30
_cod_depositor_comments
;
The following automatic conversions were performed:

'_exptl_crystal_density_meas' value 'none' was changed to '?' - the
value is perceived as not measured.

Automatic conversion script
Id: cif_fix_values 3008 2015-01-20 13:52:24Z robertas 

The following automatic conversions were performed:

'_refine_ls_weighting_scheme' value 'calc
w=1/[\s^2^(Fo^2^)+(0.0450P)^2^+4.6000P] where P=(Fo^2^+2Fc^2^)/3' was
changed to 'calc'. New tag '_refine_ls_weighting_details' was
created. The value of the new tag was set to
'w=1/[\s^2^(Fo^2^)+(0.0450P)^2^+4.6000P] where P=(Fo^2^+2Fc^2^)/3'.

Automatic conversion script
Id: cif_fix_values 3143 2015-03-26 13:38:13Z robertas 
;
_cod_original_sg_symbol_H-M 'I-42d '
_cod_database_code 7216573

loop_
_symmetry_equiv_pos_as_xyz
'x, y, z'
'y, -x, -z'
'-x, -y, z'
'-y, x, -z'
'x, -y+1/2, -z+1/4'
'-y+1/2, -x, z+3/4'
'-x, y+1/2, -z+1/4'
'y+1/2, x, z+3/4'
'x+1/2, y+1/2, z+1/2'
'y+1/2, -x+1/2, -z+1/2'
'-x+1/2, -y+1/2, z+1/2'
'-y+1/2, x+1/2, -z+1/2'
'x+1/2, -y+1, -z+3/4'
'-y+1, -x+1/2, z+5/4'
'-x+1/2, y+1, -z+3/4'
'y+1, x+1/2, z+5/4'

loop_
_atom_site_label
_atom_site_type_symbol
_atom_site_fract_x
_atom_site_fract_y
_atom_site_fract_z
_atom_site_U_iso_or_equiv
_atom_site_adp_type
_atom_site_occupancy
_atom_site_calc_flag
_atom_site_refinement_flags
Cr Cr 0.13805(3) 0.2500 0.1250 0.02139(13) Uani 1 d S
N1 N 0.13036(11) 0.15362(11) 0.19518(15) 0.0265(5) Uani 1 d .
H1A H 0.1310 0.1182 0.1526 0.032 Uiso 1 calc R
H1B H 0.1670 0.1481 0.2351 0.032 Uiso 1 calc R
N2 N 0.06367(11) 0.27933(11) 0.22531(15) 0.0258(4) Uani 1 d .
H2A H 0.0768 0.3199 0.2533 0.031 Uiso 1 calc R
H2B H 0.0219 0.2863 0.1966 0.031 Uiso 1 calc R
N3 N 0.22042(11) 0.28226(12) 0.21203(15) 0.0259(4) Uani 1 d .
H3A H 0.2116 0.3256 0.2350 0.031 Uiso 1 calc R
H3B H 0.2249 0.2526 0.2616 0.031 Uiso 1 calc R
C1 C 0.06310(14) 0.15266(14) 0.2498(2) 0.0296(5) Uani 1 d .
H1 H 0.0242 0.1480 0.2044 0.036 Uiso 1 calc R
C2 C 0.05812(16) 0.09277(15) 0.3212(2) 0.0369(6) Uani 1 d .
H2C H 0.0968 0.0957 0.3662 0.044 Uiso 1 calc R
H2D H 0.0614 0.0481 0.2882 0.044 Uiso 1 calc R
C3 C -0.01150(16) 0.09721(17) 0.3743(2) 0.0438(7) Uani 1 d .
H3C H -0.0499 0.0907 0.3296 0.053 Uiso 1 calc R
H3D H -0.0139 0.0599 0.4213 0.053 Uiso 1 calc R
C4 C -0.01930(18) 0.16761(17) 0.4235(2) 0.0436(7) Uani 1 d .
H4A H -0.0650 0.1699 0.4541 0.052 Uiso 1 calc R
H4B H 0.0163 0.1718 0.4726 0.052 Uiso 1 calc R
C5 C -0.01222(15) 0.22833(16) 0.35458(19) 0.0349(7) Uani 1 d .
H5A H -0.0134 0.2723 0.3896 0.042 Uiso 1 calc R
H5B H -0.0516 0.2280 0.3106 0.042 Uiso 1 calc R
C6 C 0.05686(15) 0.22324(14) 0.29840(19) 0.0295(6) Uani 1 d .
H6 H 0.0960 0.2280 0.3434 0.035 Uiso 1 calc R
C7 C 0.28661(13) 0.28307(13) 0.15547(17) 0.0241(5) Uani 1 d .
H7 H 0.2856 0.3240 0.1130 0.029 Uiso 1 calc R
C8 C 0.35240(14) 0.28737(15) 0.21614(19) 0.0322(6) Uani 1 d .
H8A H 0.3525 0.2490 0.2617 0.039 Uiso 1 calc R
H8B H 0.3523 0.3312 0.2515 0.039 Uiso 1 calc R
C9 C 0.41835(14) 0.28343(16) 0.1550(2) 0.0363(6) Uani 1 d .
H9A H 0.4596 0.2840 0.1957 0.044 Uiso 1 calc R
H9B H 0.4205 0.3242 0.1135 0.044 Uiso 1 calc R
Cl1 Cl 0.2500 0.15839(5) 0.3750 0.0365(2) Uani 1 d S
Cl2 Cl 0.14716(5) 0.41086(4) 0.32987(6) 0.0473(2) Uani 1 d .
O O 0.07802(17) 0.02580(17) 0.1018(2) 0.0802(10) Uani 1 d .
H01 H 0.0612 -0.0241 0.1053 0.096 Uiso 1 d R
H02 H 0.0979 0.0434 0.0296 0.096 Uiso 1 d R

loop_
_atom_site_aniso_label
_atom_site_aniso_U_11
_atom_site_aniso_U_22
_atom_site_aniso_U_33
_atom_site_aniso_U_23
_atom_site_aniso_U_13
_atom_site_aniso_U_12
Cr 0.0196(3) 0.0207(3) 0.0239(3) -0.0026(2) 0.000 0.000
N1 0.0239(10) 0.0225(10) 0.0332(11) -0.0027(8) -0.0021(8) 0.0015(9)
N2 0.0237(10) 0.0244(10) 0.0293(11) -0.0009(9) 0.0018(9) 0.0002(8)
N3 0.0251(10) 0.0254(11) 0.0272(10) -0.0056(9) 0.0007(8) -0.0006(8)
C1 0.0261(12) 0.0261(13) 0.0366(14) 0.0022(11) -0.0025(11) -0.0001(10)
C2 0.0416(16) 0.0289(14) 0.0403(15) 0.0078(12) -0.0009(13) -0.0017(12)
C3 0.0420(16) 0.0433(16) 0.0461(17) 0.0128(18) 0.0046(15) -0.0041(13)
C4 0.0470(18) 0.0503(19) 0.0336(15) 0.0092(14) 0.0117(14) 0.0032(14)
C5 0.0347(14) 0.0401(16) 0.0300(15) 0.0037(11) 0.0058(11) 0.0073(11)
C6 0.0285(13) 0.0290(13) 0.0310(13) 0.0015(11) -0.0013(11) 0.0020(10)
C7 0.0228(12) 0.0253(12) 0.0241(11) -0.0037(10) 0.0006(9) -0.0017(9)
C8 0.0282(14) 0.0377(15) 0.0308(13) -0.0069(11) -0.0043(11) -0.0058(12)
C9 0.0241(14) 0.0374(16) 0.0473(17) -0.0030(13) -0.0002(11) -0.0040(11)
Cl1 0.0335(5) 0.0405(5) 0.0357(5) 0.000 -0.0068(4) 0.000
Cl2 0.0608(5) 0.0278(4) 0.0534(4) -0.0082(3) 0.0131(4) -0.0049(3)
O 0.103(3) 0.0686(19) 0.068(2) -0.0265(15) 0.0029(17) -0.0034(17)

loop_
_atom_type_symbol
_atom_type_description
_atom_type_scat_dispersion_real
_atom_type_scat_dispersion_imag
_atom_type_scat_source
C C .0033 .0016 'International Tables Vol C Tables 4.2.6.8 and 6.1.1.4'
H H .0000 .0000 'International Tables Vol C Tables 4.2.6.8 and 6.1.1.4'
Cl Cl .1484 .1585 'International Tables Vol C Tables 4.2.6.8 and 6.1.1.4'
Cr Cr .3209 .6236 'International Tables Vol C Tables 4.2.6.8 and 6.1.1.4'
N N .0061 .0033 'International Tables Vol C Tables 4.2.6.8 and 6.1.1.4'
O O .0106 .0060 'International Tables Vol C Tables 4.2.6.8 and 6.1.1.4'

loop_
_geom_angle_atom_site_label_1
_geom_angle_atom_site_label_2
_geom_angle_atom_site_label_3
_geom_angle
_geom_angle_site_symmetry_1
_geom_angle_site_symmetry_3
N2 Cr N2 93.88(12) . 5
N2 Cr N3 173.18(9) . 5
N2 Cr N3 92.07(8) 5 5
N2 Cr N3 92.07(8) . .
N2 Cr N3 173.18(9) 5 .
N3 Cr N3 82.19(12) 5 .
N2 Cr N1 82.42(9) . .
N2 Cr N1 92.08(8) 5 .
N3 Cr N1 94.06(9) 5 .
N3 Cr N1 92.00(9) . .
N2 Cr N1 92.08(8) . 5
N2 Cr N1 82.42(9) 5 5
N3 Cr N1 92.00(9) 5 5
N3 Cr N1 94.06(9) . 5
N1 Cr N1 171.96(12) . 5
C1 N1 Cr 108.27(15) . .
C1 N1 H1A 110.0 . .
Cr N1 H1A 110.0 . .
C1 N1 H1B 110.0 . .
Cr N1 H1B 110.0 . .
H1A N1 H1B 108.4 . .
C6 N2 Cr 109.58(16) . .
C6 N2 H2A 109.8 . .
Cr N2 H2A 109.8 . .
C6 N2 H2B 109.8 . .
Cr N2 H2B 109.8 . .
H2A N2 H2B 108.2 . .
C7 N3 Cr 109.11(14) . .
C7 N3 H3A 109.9 . .
Cr N3 H3A 109.9 . .
C7 N3 H3B 109.9 . .
Cr N3 H3B 109.9 . .
H3A N3 H3B 108.3 . .
N1 C1 C6 106.8(2) . .
N1 C1 C2 113.7(2) . .
C6 C1 C2 111.3(2) . .
N1 C1 H1 108.3 . .
C6 C1 H1 108.3 . .
C2 C1 H1 108.3 . .
C1 C2 C3 109.6(2) . .
C1 C2 H2C 109.8 . .
C3 C2 H2C 109.8 . .
C1 C2 H2D 109.8 . .
C3 C2 H2D 109.8 . .
H2C C2 H2D 108.2 . .
C4 C3 C2 111.0(3) . .
C4 C3 H3C 109.4 . .
C2 C3 H3C 109.4 . .
C4 C3 H3D 109.4 . .
C2 C3 H3D 109.4 . .
H3C C3 H3D 108.0 . .
C5 C4 C3 112.1(2) . .
C5 C4 H4A 109.2 . .
C3 C4 H4A 109.2 . .
C5 C4 H4B 109.2 . .
C3 C4 H4B 109.2 . .
H4A C4 H4B 107.9 . .
C4 C5 C6 110.9(2) . .
C4 C5 H5A 109.5 . .
C6 C5 H5A 109.5 . .
C4 C5 H5B 109.5 . .
C6 C5 H5B 109.5 . .
H5A C5 H5B 108.1 . .
N2 C6 C1 108.6(2) . .
N2 C6 C5 112.6(2) . .
C1 C6 C5 110.8(2) . .
N2 C6 H6 108.2 . .
C1 C6 H6 108.2 . .
C5 C6 H6 108.2 . .
N3 C7 C8 113.54(19) . .
N3 C7 C7 106.93(16) . 5
C8 C7 C7 111.12(18) . 5
N3 C7 H7 108.4 . .
C8 C7 H7 108.4 . .
C7 C7 H7 108.4 5 .
C7 C8 C9 111.2(2) . .
C7 C8 H8A 109.4 . .
C9 C8 H8A 109.4 . .
C7 C8 H8B 109.4 . .
C9 C8 H8B 109.4 . .
H8A C8 H8B 108.0 . .
C8 C9 C9 110.6(2) . 5
C8 C9 H9A 109.5 . .
C9 C9 H9A 109.5 5 .
C8 C9 H9B 109.5 . .
C9 C9 H9B 109.5 5 .
H9A C9 H9B 108.1 . .
H01 O H02 115.4 . .

loop_
_geom_bond_atom_site_label_1
_geom_bond_atom_site_label_2
_geom_bond_distance
_geom_bond_site_symmetry_2
Cr N2 2.071(2) .
Cr N2 2.071(2) 5
Cr N3 2.078(2) 5
Cr N3 2.078(2) .
Cr N1 2.085(2) .
Cr N1 2.085(2) 5
N1 C1 1.491(3) .
N1 H1A 0.9000 .
N1 H1B 0.9000 .
N2 C6 1.485(3) .
N2 H2A 0.9000 .
N2 H2B 0.9000 .
N3 C7 1.488(3) .
N3 H3A 0.9000 .
N3 H3B 0.9000 .
C1 C6 1.510(4) .
C1 C2 1.519(4) .
C1 H1 0.9800 .
C2 C3 1.521(4) .
C2 H2C 0.9700 .
C2 H2D 0.9700 .
C3 C4 1.513(5) .
C3 H3C 0.9700 .
C3 H3D 0.9700 .
C4 C5 1.511(4) .
C4 H4A 0.9700 .
C4 H4B 0.9700 .
C5 C6 1.535(4) .
C5 H5A 0.9700 .
C5 H5B 0.9700 .
C6 H6 0.9800 .
C7 C8 1.515(3) .
C7 C7 1.520(5) 5
C7 H7 0.9800 .
C8 C9 1.521(4) .
C8 H8A 0.9700 .
C8 H8B 0.9700 .
C9 C9 1.525(6) 5
C9 H9A 0.9700 .
C9 H9B 0.9700 .
O H01 1.0029 .
O H02 1.1317 .

loop_
_geom_torsion_atom_site_label_1
_geom_torsion_atom_site_label_2
_geom_torsion_atom_site_label_3
_geom_torsion_atom_site_label_4
_geom_torsion
_geom_torsion_site_symmetry_1
_geom_torsion_site_symmetry_4
N2 Cr N1 C1 19.00(15) . .
N2 Cr N1 C1 -74.64(15) 5 .
N3 Cr N1 C1 -166.87(15) 5 .
N3 Cr N1 C1 110.82(16) . .
N1 Cr N1 C1 -28.08(14) 5 .
N2 Cr N2 C6 101.88(17) 5 .
N3 Cr N2 C6 -48.9(8) 5 .
N3 Cr N2 C6 -81.45(17) . .
N1 Cr N2 C6 10.29(17) . .
N1 Cr N2 C6 -175.59(17) 5 .
N2 Cr N3 C7 -168.43(17) . .
N2 Cr N3 C7 -17.6(8) 5 .
N3 Cr N3 C7 15.26(12) 5 .
N1 Cr N3 C7 109.08(17) . .
N1 Cr N3 C7 -76.20(17) 5 .
Cr N1 C1 C6 -44.1(2) . .
Cr N1 C1 C2 -167.24(19) . .
N1 C1 C2 C3 179.0(2) . .
C6 C1 C2 C3 58.4(3) . .
C1 C2 C3 C4 -57.3(3) . .
C2 C3 C4 C5 56.2(3) . .
C3 C4 C5 C6 -54.1(3) . .
Cr N2 C6 C1 -37.7(2) . .
Cr N2 C6 C5 -160.76(17) . .
N1 C1 C6 N2 54.2(3) . .
C2 C1 C6 N2 178.8(2) . .
N1 C1 C6 C5 178.36(19) . .
C2 C1 C6 C5 -57.1(3) . .
C4 C5 C6 N2 176.2(2) . .
C4 C5 C6 C1 54.3(3) . .
Cr N3 C7 C8 -165.14(17) . .
Cr N3 C7 C7 -42.2(3) . 5
N3 C7 C8 C9 176.5(2) . .
C7 C7 C8 C9 55.9(3) 5 .
C7 C8 C9 C9 -56.4(4) . 5
